data_4332420
loop_
_publ_author_name
'del C. Fern\'andez-Fern\'andez, M.'
'Bastida, R.'
'Mac\'ias, A.'
'P\'erez-Lourido, P.'
'Platas-Iglesias, C.'
'Valencia, L.'

_publ_section_title
;
 Lanthanide(III) Complexes with a Tetrapyridine Pendant-Armed Macrocyclic
 Ligand:&#x00A0;1H NMR Structural Determination in Solution, X-ray
 Diffraction, and Density-Functional Theory Calculations
;
_journal_issue 11
_journal_name_full 'Inorganic Chemistry'
_journal_page_first 4484
_journal_page_last 4496
_journal_paper_doi 10.1021/ic0603508
_journal_volume 45
_journal_year 2006
_chemical_formula_sum 'C46 H52 N18 O19.5 Pr2'
_chemical_formula_weight 1450.88
_chemical_name_systematic
;
 ?
;
_space_group_IT_number 14
_symmetry_cell_setting monoclinic
_symmetry_space_group_name_Hall '-P 2ybc'
_symmetry_space_group_name_H-M 'P 1 21/c 1'
_atom_sites_solution_hydrogens geom
_atom_sites_solution_primary direct
_atom_sites_solution_secondary difmap
_audit_creation_method SHELXL-97
_cell_angle_alpha 90.00
_cell_angle_beta 108.331(4)
_cell_angle_gamma 90.00
_cell_formula_units_Z 4
_cell_length_a 25.767(5)
_cell_length_b 10.516(2)
_cell_length_c 21.566(4)
_cell_measurement_temperature 293(2)
_cell_volume 5547.1(18)
_computing_cell_refinement 'BRUKER Smart'
_computing_data_collection 'BRUKER Smart'
_computing_data_reduction 'BRUKER Shelxtl'
_computing_molecular_graphics 'ORTEP-3 for Windows (Farrugia, 1997)'
_computing_publication_material 'WinGX publication routines (Farrugia, 1999)'
_computing_structure_refinement 'SHELXL-97 (Sheldrick, 1997)'
_computing_structure_solution 'SHELXL-97 (Sheldrick, 1997)'
_diffrn_ambient_temperature 293(2)
_diffrn_measured_fraction_theta_full 0.995
_diffrn_measured_fraction_theta_max 0.995
_diffrn_measurement_device_type Smart-CCD-1000
_diffrn_measurement_method 'omega scans'
_diffrn_radiation_monochromator graphite
_diffrn_radiation_source 'fine-focus sealed tube'
_diffrn_radiation_type MoK\a
_diffrn_radiation_wavelength 0.71073
_diffrn_reflns_av_R_equivalents 0.0869
_diffrn_reflns_av_sigmaI/netI 0.0908
_diffrn_reflns_limit_h_max 30
_diffrn_reflns_limit_h_min -32
_diffrn_reflns_limit_k_max 13
_diffrn_reflns_limit_k_min 0
_diffrn_reflns_limit_l_max 26
_diffrn_reflns_limit_l_min 0
_diffrn_reflns_number 47753
_diffrn_reflns_theta_full 26.48
_diffrn_reflns_theta_max 26.48
_diffrn_reflns_theta_min 0.83
_exptl_absorpt_coefficient_mu 1.828
_exptl_absorpt_correction_T_max 0.8827
_exptl_absorpt_correction_T_min 0.7464
_exptl_absorpt_correction_type empirical
_exptl_absorpt_process_details Sadabs
_exptl_crystal_colour colourless
_exptl_crystal_density_diffrn 1.737
_exptl_crystal_density_method 'not measured'
_exptl_crystal_description plate
_exptl_crystal_F_000 2912
_exptl_crystal_size_max 0.17
_exptl_crystal_size_mid 0.13
_exptl_crystal_size_min 0.07
_refine_diff_density_max 1.603
_refine_diff_density_min -1.392
_refine_diff_density_rms 0.162
_refine_ls_extinction_method none
_refine_ls_goodness_of_fit_ref 1.012
_refine_ls_hydrogen_treatment mixed
_refine_ls_matrix_type full
_refine_ls_number_parameters 780
_refine_ls_number_reflns 11412
_refine_ls_number_restraints 0
_refine_ls_restrained_S_all 1.012
_refine_ls_R_factor_all 0.1132
_refine_ls_R_factor_gt 0.0502
_refine_ls_shift/su_max 0.003
_refine_ls_shift/su_mean 0.000
_refine_ls_structure_factor_coef Fsqd
_refine_ls_weighting_details 'calc w=1/[\s^2^(Fo^2^)+(0.0577P)^2^+0.0000P] where P=(Fo^2^+2Fc^2^)/3'
_refine_ls_weighting_scheme calc
_refine_ls_wR_factor_gt 0.1182
_refine_ls_wR_factor_ref 0.1349
_reflns_number_gt 5950
_reflns_number_total 11412
_reflns_threshold_expression >2sigma(I)
_cod_data_source_file ic0603508sup1.cif
_cod_data_source_block '[Pr(L)][Pr(NO3)6].2CH3CN.1.5H2O'
_cod_depositor_comments
;
The following automatic conversions were performed:

'_symmetry_cell_setting' value 'Monoclinic' changed to 'monoclinic'
according to /home/saulius/struct/CIF-dictionaries/cif_core.dic
dictionary named 'cif_core.dic' version 2.4.2 from
2011-04-26.

'_exptl_absorpt_correction_type' value 'Empirical'
changed to 'empirical' according to
/home/saulius/struct/CIF-dictionaries/cif_core.dic dictionary named
'cif_core.dic' version 2.4.2 from 2011-04-26.

Automatic conversion script
Id: cif_fix_values 1891 2012-01-12 08:04:46Z andrius 
;
_cod_original_cell_volume 5547.1(19)
_cod_original_sg_symbol_H-M P21/c
_cod_original_formula_sum 'C46 H52 N18 O19.50 Pr2'
_cod_database_code 4332420

loop_
_symmetry_equiv_pos_as_xyz
'x, y, z'
'-x, y+1/2, -z+1/2'
'-x, -y, -z'
'x, -y-1/2, z-1/2'

loop_
_atom_site_label
_atom_site_type_symbol
_atom_site_fract_x
_atom_site_fract_y
_atom_site_fract_z
_atom_site_U_iso_or_equiv
_atom_site_adp_type
_atom_site_occupancy
_atom_site_symmetry_multiplicity
_atom_site_calc_flag
_atom_site_refinement_flags
C1 C 0.1894(3) 0.8609(6) 0.5993(3) 0.0174(16) Uani 1 1 d .
C1S C 0.3725(5) 0.7967(8) 0.2809(5) 0.045(3) Uani 1 1 d .
C2 C 0.1527(3) 0.8225(6) 0.6297(4) 0.0265(18) Uani 1 1 d .
H2 H 0.1608 0.7545 0.6587 0.032 Uiso 1 1 calc R
C2S C 0.4265(4) 0.7575(9) 0.2875(4) 0.062(3) Uani 1 1 d .
H2S1 H 0.4378 0.6941 0.3210 0.093 Uiso 1 1 calc R
H2S2 H 0.4506 0.8293 0.2990 0.093 Uiso 1 1 calc R
H2S3 H 0.4276 0.7226 0.2468 0.093 Uiso 1 1 calc R
C3 C 0.1037(3) 0.8863(7) 0.6167(4) 0.032(2) Uani 1 1 d .
H3 H 0.0776 0.8588 0.6352 0.038 Uiso 1 1 calc R
C3S C 0.1240(5) 0.3153(10) 0.2337(4) 0.052(3) Uani 1 1 d .
C4 C 0.0935(3) 0.9914(7) 0.5760(4) 0.0247(19) Uani 1 1 d .
H4 H 0.0609 1.0361 0.5673 0.030 Uiso 1 1 calc R
C4S C 0.0681(5) 0.2745(9) 0.2086(5) 0.068(3) Uani 1 1 d .
H4S1 H 0.0541 0.2596 0.2443 0.103 Uiso 1 1 calc R
H4S2 H 0.0661 0.1974 0.1841 0.103 Uiso 1 1 calc R
H4S3 H 0.0468 0.3394 0.1807 0.103 Uiso 1 1 calc R
C5 C 0.1330(3) 1.0285(7) 0.5486(3) 0.0173(16) Uani 1 1 d .
C6 C 0.1260(3) 1.1437(6) 0.5057(3) 0.0186(16) Uani 1 1 d .
H6A H 0.0873 1.1616 0.4866 0.022 Uiso 1 1 calc R
H6B H 0.1428 1.2163 0.5322 0.022 Uiso 1 1 calc R
C7 C 0.1499(3) 1.2531(6) 0.4191(3) 0.0203(16) Uani 1 1 d .
H7A H 0.1159 1.2965 0.4156 0.024 Uiso 1 1 calc R
H7B H 0.1512 1.2383 0.3753 0.024 Uiso 1 1 calc R
C8 C 0.1971(3) 1.3369(6) 0.4553(3) 0.0176(16) Uani 1 1 d .
H8A H 0.1956 1.4151 0.4309 0.021 Uiso 1 1 calc R
H8B H 0.1936 1.3589 0.4975 0.021 Uiso 1 1 calc R
C9 C 0.2669(3) 1.2853(7) 0.4045(3) 0.0227(17) Uani 1 1 d .
H9A H 0.2773 1.3724 0.3997 0.027 Uiso 1 1 calc R
H9B H 0.2353 1.2651 0.3672 0.027 Uiso 1 1 calc R
C10 C 0.3132(3) 1.1986(6) 0.4045(3) 0.0152(15) Uani 1 1 d .
C11 C 0.3449(3) 1.2247(7) 0.3642(3) 0.0249(18) Uani 1 1 d .
H11 H 0.3387 1.2981 0.3388 0.030 Uiso 1 1 calc R
C12 C 0.3855(3) 1.1409(6) 0.3624(3) 0.0236(17) Uani 1 1 d .
H12 H 0.4066 1.1556 0.3351 0.028 Uiso 1 1 calc R
C13 C 0.3939(3) 1.0364(7) 0.4013(3) 0.0216(17) Uani 1 1 d .
H13 H 0.4217 0.9796 0.4016 0.026 Uiso 1 1 calc R
C14 C 0.3616(3) 1.0141(6) 0.4404(3) 0.0164(17) Uani 1 1 d .
C15 C 0.3706(3) 0.8994(6) 0.4846(3) 0.0243(18) Uani 1 1 d .
H15A H 0.3916 0.8361 0.4700 0.029 Uiso 1 1 calc R
H15B H 0.3912 0.9240 0.5288 0.029 Uiso 1 1 calc R
C16 C 0.3263(3) 0.7403(6) 0.5338(3) 0.0182(17) Uani 1 1 d .
H16A H 0.3585 0.6921 0.5341 0.022 Uiso 1 1 calc R
H16B H 0.2953 0.6829 0.5220 0.022 Uiso 1 1 calc R
C17 C 0.3342(3) 0.7926(6) 0.6015(3) 0.0212(17) Uani 1 1 d .
H17A H 0.3390 0.7226 0.6320 0.025 Uiso 1 1 calc R
H17B H 0.3671 0.8440 0.6149 0.025 Uiso 1 1 calc R
C18 C 0.2411(3) 0.7887(6) 0.6084(3) 0.0212(17) Uani 1 1 d .
H18A H 0.2345 0.7228 0.5753 0.025 Uiso 1 1 calc R
H18B H 0.2516 0.7475 0.6507 0.025 Uiso 1 1 calc R
C19 C 0.1166(3) 1.0403(7) 0.4042(3) 0.0203(16) Uani 1 1 d .
H19A H 0.0811 1.0790 0.3842 0.024 Uiso 1 1 calc R
H19B H 0.1111 0.9630 0.4259 0.024 Uiso 1 1 calc R
C20 C 0.1412(3) 1.0068(6) 0.3518(4) 0.0193(17) Uani 1 1 d .
C21 C 0.1082(3) 0.9651(7) 0.2912(4) 0.0258(18) Uani 1 1 d .
H21 H 0.0708 0.9547 0.2837 0.031 Uiso 1 1 calc R
C22 C 0.1299(3) 0.9396(7) 0.2431(3) 0.0260(18) Uani 1 1 d .
H22 H 0.1083 0.9084 0.2029 0.031 Uiso 1 1 calc R
C23 C 0.1852(3) 0.9613(6) 0.2555(3) 0.0263(18) Uani 1 1 d .
H23 H 0.2012 0.9492 0.2229 0.032 Uiso 1 1 calc R
C24 C 0.2158(3) 1.0005(6) 0.3161(4) 0.0204(17) Uani 1 1 d .
H24 H 0.2530 1.0138 0.3234 0.025 Uiso 1 1 calc R
C25 C 0.2922(3) 1.3454(7) 0.5183(3) 0.0268(19) Uani 1 1 d .
H25A H 0.2897 1.4353 0.5079 0.032 Uiso 1 1 calc R
H25B H 0.3287 1.3170 0.5213 0.032 Uiso 1 1 calc R
C26 C 0.2829(3) 1.3257(7) 0.5828(4) 0.0269(19) Uani 1 1 d .
C27 C 0.3059(3) 1.4087(7) 0.6336(4) 0.031(2) Uani 1 1 d .
H27 H 0.3286 1.4742 0.6289 0.037 Uiso 1 1 calc R
C28 C 0.2944(3) 1.3924(7) 0.6918(4) 0.031(2) Uani 1 1 d .
H28 H 0.3108 1.4445 0.7274 0.038 Uiso 1 1 calc R
C29 C 0.2588(3) 1.2990(7) 0.6965(4) 0.034(2) Uani 1 1 d .
H29 H 0.2483 1.2906 0.7338 0.041 Uiso 1 1 calc R
C30 C 0.2389(3) 1.2177(7) 0.6439(4) 0.031(2) Uani 1 1 d .
H30 H 0.2154 1.1532 0.6476 0.037 Uiso 1 1 calc R
C31 C 0.2918(3) 0.7853(6) 0.4193(3) 0.0179(16) Uani 1 1 d .
H31A H 0.3133 0.7122 0.4150 0.021 Uiso 1 1 calc R
H31B H 0.2924 0.8461 0.3857 0.021 Uiso 1 1 calc R
C32 C 0.2335(3) 0.7436(6) 0.4085(3) 0.0207(17) Uani 1 1 d .
C33 C 0.2095(3) 0.6603(6) 0.3582(4) 0.0246(18) Uani 1 1 d .
H33 H 0.2286 0.6302 0.3311 0.030 Uiso 1 1 calc R
C34 C 0.1557(3) 0.6228(7) 0.3492(3) 0.0256(18) Uani 1 1 d .
H34 H 0.1374 0.5710 0.3143 0.031 Uiso 1 1 calc R
C35 C 0.1306(3) 0.6635(6) 0.3927(3) 0.0232(17) Uani 1 1 d .
H35 H 0.0954 0.6359 0.3890 0.028 Uiso 1 1 calc R
C36 C 0.1577(3) 0.7459(6) 0.4425(3) 0.0192(17) Uani 1 1 d .
H36 H 0.1406 0.7710 0.4726 0.023 Uiso 1 1 calc R
C37 C 0.3038(3) 0.9468(7) 0.6657(4) 0.041(2) Uani 1 1 d .
H37A H 0.3175 0.8905 0.7029 0.049 Uiso 1 1 calc R
H37B H 0.2724 0.9921 0.6703 0.049 Uiso 1 1 calc R
C38 C 0.3479(4) 1.0409(8) 0.6639(5) 0.042(2) Uani 1 1 d .
C39 C 0.3859(4) 1.0846(9) 0.7216(4) 0.045(3) Uani 1 1 d .
H39 H 0.3850 1.0569 0.7622 0.054 Uiso 1 1 calc R
C40 C 0.4233(4) 1.1674(8) 0.7164(4) 0.040(2) Uani 1 1 d .
H40 H 0.4478 1.2001 0.7545 0.048 Uiso 1 1 calc R
C41 C 0.4276(3) 1.2066(8) 0.6584(5) 0.045(2) Uani 1 1 d .
H41 H 0.4548 1.2625 0.6558 0.053 Uiso 1 1 calc R
C42 C 0.3875(3) 1.1566(7) 0.6010(4) 0.039(2) Uani 1 1 d .
H42 H 0.3903 1.1819 0.5608 0.047 Uiso 1 1 calc R
N1 N 0.1804(2) 0.9621(5) 0.5592(3) 0.0138(12) Uani 1 1 d .
N1N N 0.6133(3) 0.0169(5) 0.0983(3) 0.0216(15) Uani 1 1 d .
N1S N 0.3288(4) 0.8264(7) 0.2757(4) 0.056(2) Uani 1 1 d .
N2 N 0.1507(2) 1.1271(5) 0.4526(3) 0.0151(13) Uani 1 1 d .
N2N N 0.4571(2) -0.0786(7) 0.1112(3) 0.0292(16) Uani 1 1 d .
N2S N 0.1685(4) 0.3489(9) 0.2550(4) 0.077(3) Uani 1 1 d .
N3 N 0.2515(2) 1.2743(5) 0.4653(3) 0.0174(13) Uani 1 1 d .
N3N N 0.5146(3) -0.2769(6) -0.0311(3) 0.0309(16) Uani 1 1 d .
N4 N 0.3215(2) 1.0952(5) 0.4422(3) 0.0203(14) Uani 1 1 d .
N4N N 0.9839(2) 0.2335(5) 0.5441(3) 0.0235(15) Uani 1 1 d .
N5 N 0.3169(2) 0.8436(5) 0.4838(3) 0.0208(14) Uani 1 1 d .
N5N N 1.0082(2) 0.4026(6) 0.3696(3) 0.0276(15) Uani 1 1 d .
N6 N 0.2871(2) 0.8709(5) 0.6040(3) 0.0184(13) Uani 1 1 d .
N6N N 1.1233(3) 0.4962(5) 0.5598(3) 0.0253(16) Uani 1 1 d .
N7 N 0.1962(2) 1.0217(5) 0.3665(3) 0.0156(13) Uani 1 1 d .
N8 N 0.2512(3) 1.2253(6) 0.5887(3) 0.0258(15) Uani 1 1 d .
N9 N 0.2076(2) 0.7906(5) 0.4486(3) 0.0210(14) Uani 1 1 d .
N10 N 0.3481(2) 1.0800(6) 0.5999(3) 0.0340(18) Uani 1 1 d .
O1N O 0.5726(2) -0.0191(4) 0.1146(2) 0.0213(12) Uani 1 1 d .
O2N O 0.6070(2) 0.0344(5) 0.0382(2) 0.0269(13) Uani 1 1 d .
O2W O 0.9779(5) 0.0918(11) 0.2761(6) 0.050(3) Uani 0.50 1 d P
O3N O 0.6587(2) 0.0317(4) 0.1400(2) 0.0294(13) Uani 1 1 d .
O4N O 0.4729(2) -0.1629(5) 0.0769(2) 0.0275(13) Uani 1 1 d .
O5N O 0.4599(2) 0.0348(5) 0.0951(2) 0.0270(13) Uani 1 1 d .
O6N O 0.4403(2) -0.1115(6) 0.1562(2) 0.0470(17) Uani 1 1 d .
O7N O 0.5310(2) 0.2200(4) 0.0555(2) 0.0269(12) Uani 1 1 d .
O8N O 0.5188(2) -0.3894(5) -0.0450(3) 0.0470(17) Uani 1 1 d .
O9N O 0.5534(2) -0.2145(4) 0.0060(2) 0.0263(12) Uani 1 1 d .
O10N O 0.94459(19) 0.3015(4) 0.5102(2) 0.0253(12) Uani 1 1 d .
O11N O 1.0319(2) 0.2792(4) 0.5535(2) 0.0248(12) Uani 1 1 d .
O12N O 0.9771(2) 0.1311(5) 0.5670(3) 0.0352(14) Uani 1 1 d .
O13N O 1.0047(2) 0.3264(4) 0.4130(2) 0.0262(12) Uani 1 1 d .
O14N O 1.0089(2) 0.5200(5) 0.3820(2) 0.0257(12) Uani 1 1 d .
O15N O 1.0117(2) 0.3621(5) 0.3169(3) 0.0460(17) Uani 1 1 d .
O16N O 0.9081(2) 0.4748(5) 0.4072(2) 0.0239(13) Uani 1 1 d .
O17N O 1.1737(2) 0.5076(5) 0.5821(3) 0.0309(14) Uani 1 1 d .
O18N O 1.10065(18) 0.4540(4) 0.5023(2) 0.0180(11) Uani 1 1 d .
01W O 0.4784(3) 0.5954(6) 0.1388(3) 0.074(2) Uani 1 1 d .
Pr1 Pr 0.251411(17) 1.02984(3) 0.50143(2) 0.01365(10) Uani 1 1 d .
Pr2 Pr 0.5000 0.0000 0.0000 0.01651(16) Uani 1 2 d S
Pr3 Pr 1.0000 0.5000 0.5000 0.01635(16) Uani 1 2 d S

loop_
_atom_site_aniso_label
_atom_site_aniso_U_11
_atom_site_aniso_U_22
_atom_site_aniso_U_33
_atom_site_aniso_U_23
_atom_site_aniso_U_13
_atom_site_aniso_U_12
C1 0.017(4) 0.015(4) 0.020(4) 0.002(3) 0.006(3) -0.001(3)
C1S 0.065(8) 0.027(5) 0.032(6) -0.008(4) 0.001(6) -0.018(5)
C2 0.022(4) 0.018(4) 0.042(5) 0.012(3) 0.014(4) 0.005(3)
C2S 0.070(8) 0.069(7) 0.029(6) 0.005(5) -0.010(5) -0.024(6)
C3 0.025(5) 0.035(5) 0.046(5) 0.006(4) 0.025(4) -0.005(4)
C3S 0.083(9) 0.049(6) 0.020(6) 0.003(4) 0.011(6) 0.035(6)
C4 0.019(4) 0.031(5) 0.027(5) 0.003(3) 0.012(4) 0.006(3)
C4S 0.099(10) 0.066(8) 0.038(6) -0.003(5) 0.019(7) 0.001(7)
C5 0.024(4) 0.018(4) 0.012(4) 0.006(3) 0.009(3) 0.001(3)
C6 0.023(4) 0.020(4) 0.018(4) 0.001(3) 0.013(3) 0.008(3)
C7 0.023(4) 0.018(4) 0.025(4) 0.008(3) 0.015(3) 0.010(3)
C8 0.028(4) 0.007(3) 0.023(4) 0.003(3) 0.016(4) -0.001(3)
C9 0.015(4) 0.022(4) 0.028(5) 0.001(3) 0.003(3) 0.000(3)
C10 0.013(4) 0.015(4) 0.019(4) -0.006(3) 0.007(3) -0.006(3)
C11 0.031(5) 0.019(4) 0.022(4) -0.001(3) 0.003(4) -0.007(3)
C12 0.025(4) 0.020(4) 0.024(4) -0.003(3) 0.006(4) -0.007(3)
C13 0.019(4) 0.020(4) 0.028(4) -0.008(3) 0.011(3) 0.000(3)
C14 0.009(4) 0.015(4) 0.022(4) -0.002(3) 0.001(3) -0.007(3)
C15 0.017(4) 0.022(4) 0.032(5) 0.002(3) 0.006(4) 0.000(3)
C16 0.021(4) 0.013(4) 0.019(4) 0.004(3) 0.005(3) 0.012(3)
C17 0.029(5) 0.017(4) 0.019(4) 0.005(3) 0.009(3) 0.010(3)
C18 0.031(5) 0.015(4) 0.023(4) 0.008(3) 0.016(4) 0.004(3)
C19 0.016(4) 0.024(4) 0.019(4) 0.003(3) 0.002(3) 0.006(3)
C20 0.020(4) 0.015(4) 0.029(5) -0.003(3) 0.017(4) 0.002(3)
C21 0.022(4) 0.030(4) 0.023(4) -0.001(3) 0.003(4) -0.001(3)
C22 0.023(4) 0.030(4) 0.027(5) -0.008(3) 0.011(4) -0.004(3)
C23 0.042(5) 0.021(4) 0.022(4) -0.010(3) 0.020(4) -0.011(4)
C24 0.028(5) 0.010(4) 0.029(5) 0.001(3) 0.017(4) -0.003(3)
C25 0.028(5) 0.015(4) 0.033(5) 0.002(3) 0.003(4) 0.001(3)
C26 0.025(5) 0.017(4) 0.034(5) 0.000(3) 0.001(4) 0.009(3)
C27 0.026(5) 0.031(5) 0.030(5) -0.005(4) 0.000(4) -0.002(4)
C28 0.042(5) 0.028(4) 0.019(4) -0.009(3) 0.003(4) 0.010(4)
C29 0.044(6) 0.031(5) 0.024(5) -0.004(4) 0.007(4) 0.002(4)
C30 0.045(6) 0.023(4) 0.024(5) 0.004(3) 0.011(4) 0.005(4)
C31 0.021(4) 0.013(4) 0.021(4) -0.002(3) 0.009(3) -0.003(3)
C32 0.025(4) 0.015(4) 0.023(4) 0.002(3) 0.008(3) 0.008(3)
C33 0.032(5) 0.017(4) 0.031(5) 0.002(3) 0.018(4) -0.003(3)
C34 0.035(5) 0.021(4) 0.020(4) -0.002(3) 0.007(4) -0.003(3)
C35 0.018(4) 0.020(4) 0.030(4) 0.005(3) 0.005(4) -0.002(3)
C36 0.023(4) 0.019(4) 0.019(4) 0.001(3) 0.012(3) 0.001(3)
C37 0.033(5) 0.026(5) 0.071(7) 0.020(5) 0.025(5) 0.008(4)
C38 0.044(6) 0.042(6) 0.048(6) 0.018(5) 0.023(5) 0.013(5)
C39 0.044(6) 0.061(7) 0.023(5) -0.017(4) 0.002(4) 0.021(5)
C40 0.050(6) 0.041(5) 0.038(5) 0.013(4) 0.024(5) -0.001(4)
C41 0.026(5) 0.035(5) 0.069(7) -0.012(5) 0.010(5) -0.001(4)
C42 0.040(6) 0.033(5) 0.052(6) 0.009(4) 0.025(5) 0.009(4)
N1 0.014(3) 0.014(3) 0.015(3) -0.003(2) 0.006(3) 0.000(2)
N1N 0.021(4) 0.017(3) 0.028(4) 0.001(3) 0.009(3) -0.004(3)
N1S 0.088(7) 0.034(5) 0.045(5) -0.002(4) 0.018(6) -0.005(5)
N2 0.020(3) 0.015(3) 0.013(3) 0.003(2) 0.009(3) 0.003(2)
N2N 0.015(4) 0.046(5) 0.024(4) -0.001(3) 0.002(3) -0.015(3)
N2S 0.091(8) 0.087(8) 0.042(6) -0.001(5) 0.008(6) 0.038(7)
N3 0.022(4) 0.020(3) 0.011(3) -0.004(2) 0.007(3) 0.004(3)
N3N 0.051(5) 0.019(4) 0.024(4) 0.004(3) 0.013(4) -0.006(3)
N4 0.020(3) 0.023(3) 0.017(3) 0.002(3) 0.005(3) 0.001(3)
N4N 0.024(4) 0.018(3) 0.035(4) 0.000(3) 0.019(3) 0.000(3)
N5 0.020(3) 0.014(3) 0.026(4) 0.002(3) 0.004(3) 0.000(2)
N5N 0.018(4) 0.031(4) 0.032(4) -0.004(3) 0.005(3) 0.009(3)
N6 0.022(4) 0.014(3) 0.021(3) -0.005(2) 0.010(3) 0.002(2)
N6N 0.027(4) 0.014(3) 0.029(4) 0.000(3) 0.001(3) 0.001(3)
N7 0.014(3) 0.017(3) 0.015(3) 0.004(2) 0.004(3) 0.002(2)
N8 0.034(4) 0.021(4) 0.025(4) 0.000(3) 0.014(3) -0.001(3)
N9 0.017(4) 0.017(3) 0.029(4) 0.001(3) 0.008(3) -0.003(3)
N10 0.017(4) 0.015(3) 0.060(5) -0.001(3) -0.003(3) 0.004(3)
O1N 0.022(3) 0.026(3) 0.014(3) 0.004(2) 0.003(2) -0.008(2)
O2N 0.025(3) 0.027(3) 0.030(3) 0.003(2) 0.010(3) -0.011(2)
O2W 0.055(8) 0.046(8) 0.055(8) 0.000(6) 0.025(7) 0.013(6)
O3N 0.019(3) 0.021(3) 0.040(3) 0.009(2) -0.002(3) -0.007(2)
O4N 0.036(3) 0.024(3) 0.023(3) 0.007(2) 0.010(3) -0.007(2)
O5N 0.035(3) 0.024(3) 0.026(3) -0.002(2) 0.015(3) -0.006(3)
O6N 0.066(4) 0.064(4) 0.020(3) -0.005(3) 0.026(3) -0.034(3)
O7N 0.028(3) 0.021(3) 0.030(3) 0.009(2) 0.006(3) 0.000(2)
O8N 0.060(4) 0.017(3) 0.050(4) -0.003(3) -0.001(3) 0.002(3)
O9N 0.025(3) 0.021(3) 0.029(3) -0.002(2) 0.002(3) -0.006(2)
O10N 0.019(3) 0.022(3) 0.034(3) 0.002(2) 0.007(2) 0.006(2)
O11N 0.024(3) 0.017(3) 0.040(3) 0.005(2) 0.019(3) 0.001(2)
O12N 0.023(3) 0.022(3) 0.061(4) 0.017(3) 0.015(3) 0.003(2)
O13N 0.025(3) 0.023(3) 0.032(3) -0.007(2) 0.011(3) 0.002(2)
O14N 0.018(3) 0.027(3) 0.035(3) 0.002(2) 0.013(3) 0.003(2)
O15N 0.051(4) 0.059(4) 0.027(3) -0.010(3) 0.012(3) 0.023(3)
O16N 0.023(3) 0.032(3) 0.021(3) -0.006(2) 0.013(3) 0.004(2)
O17N 0.015(3) 0.042(3) 0.035(3) -0.007(2) 0.007(3) 0.000(2)
O18N 0.016(3) 0.017(3) 0.024(3) -0.004(2) 0.010(2) -0.002(2)
01W 0.070(5) 0.052(5) 0.096(6) 0.008(4) 0.020(4) -0.001(4)
Pr1 0.0153(2) 0.01114(17) 0.01406(19) 0.0010(2) 0.00389(15) 0.0023(2)
Pr2 0.0178(3) 0.0162(3) 0.0158(3) 0.0012(2) 0.0056(3) -0.0028(2)
Pr3 0.0144(3) 0.0180(4) 0.0187(3) -0.0013(2) 0.0081(3) 0.0003(2)

loop_
_atom_type_symbol
_atom_type_description
_atom_type_scat_dispersion_real
_atom_type_scat_dispersion_imag
_atom_type_scat_source
C C 0.0033 0.0016 'International Tables Vol C Tables 4.2.6.8 and 6.1.1.4'
H H 0.0000 0.0000 'International Tables Vol C Tables 4.2.6.8 and 6.1.1.4'
N N 0.0061 0.0033 'International Tables Vol C Tables 4.2.6.8 and 6.1.1.4'
O O 0.0106 0.0060 'International Tables Vol C Tables 4.2.6.8 and 6.1.1.4'
Pr Pr -0.2180 2.8214 'International Tables Vol C Tables 4.2.6.8 and 6.1.1.4'

loop_
_geom_angle_atom_site_label_1
_geom_angle_atom_site_label_2
_geom_angle_atom_site_label_3
_geom_angle
_geom_angle_site_symmetry_1
_geom_angle_site_symmetry_3
N1 C1 C2 122.4(6) . .
N1 C1 C18 117.0(6) . .
C2 C1 C18 120.6(6) . .
N1S C1S C2S 179.0(11) . .
C1 C2 C3 119.0(7) . .
C1 C2 H2 120.5 . .
C3 C2 H2 120.5 . .
C1S C2S H2S1 109.5 . .
C1S C2S H2S2 109.5 . .
H2S1 C2S H2S2 109.5 . .
C1S C2S H2S3 109.5 . .
H2S1 C2S H2S3 109.5 . .
H2S2 C2S H2S3 109.5 . .
C2 C3 C4 119.7(7) . .
C2 C3 H3 120.1 . .
C4 C3 H3 120.1 . .
N2S C3S C4S 178.3(11) . .
C3 C4 C5 118.6(7) . .
C3 C4 H4 120.7 . .
C5 C4 H4 120.7 . .
C3S C4S H4S1 109.5 . .
C3S C4S H4S2 109.5 . .
H4S1 C4S H4S2 109.5 . .
C3S C4S H4S3 109.5 . .
H4S1 C4S H4S3 109.5 . .
H4S2 C4S H4S3 109.5 . .
N1 C5 C4 121.6(6) . .
N1 C5 C6 116.4(6) . .
C4 C5 C6 122.0(6) . .
N2 C6 C5 112.5(5) . .
N2 C6 H6A 109.1 . .
C5 C6 H6A 109.1 . .
N2 C6 H6B 109.1 . .
C5 C6 H6B 109.1 . .
H6A C6 H6B 107.8 . .
N2 C7 C8 112.3(5) . .
N2 C7 H7A 109.1 . .
C8 C7 H7A 109.1 . .
N2 C7 H7B 109.1 . .
C8 C7 H7B 109.1 . .
H7A C7 H7B 107.9 . .
N3 C8 C7 112.5(5) . .
N3 C8 H8A 109.1 . .
C7 C8 H8A 109.1 . .
N3 C8 H8B 109.1 . .
C7 C8 H8B 109.1 . .
H8A C8 H8B 107.8 . .
N3 C9 C10 112.6(6) . .
N3 C9 H9A 109.1 . .
C10 C9 H9A 109.1 . .
N3 C9 H9B 109.1 . .
C10 C9 H9B 109.1 . .
H9A C9 H9B 107.8 . .
N4 C10 C11 121.9(6) . .
N4 C10 C9 117.9(6) . .
C11 C10 C9 120.1(6) . .
C12 C11 C10 119.4(7) . .
C12 C11 H11 120.3 . .
C10 C11 H11 120.3 . .
C13 C12 C11 118.4(7) . .
C13 C12 H12 120.8 . .
C11 C12 H12 120.8 . .
C12 C13 C14 120.3(7) . .
C12 C13 H13 119.8 . .
C14 C13 H13 119.8 . .
N4 C14 C13 121.7(6) . .
N4 C14 C15 116.9(6) . .
C13 C14 C15 121.3(7) . .
N5 C15 C14 110.4(5) . .
N5 C15 H15A 109.6 . .
C14 C15 H15A 109.6 . .
N5 C15 H15B 109.6 . .
C14 C15 H15B 109.6 . .
H15A C15 H15B 108.1 . .
N5 C16 C17 111.9(5) . .
N5 C16 H16A 109.2 . .
C17 C16 H16A 109.2 . .
N5 C16 H16B 109.2 . .
C17 C16 H16B 109.2 . .
H16A C16 H16B 107.9 . .
N6 C17 C16 112.0(5) . .
N6 C17 H17A 109.2 . .
C16 C17 H17A 109.2 . .
N6 C17 H17B 109.2 . .
C16 C17 H17B 109.2 . .
H17A C17 H17B 107.9 . .
C1 C18 N6 113.0(5) . .
C1 C18 H18A 109.0 . .
N6 C18 H18A 109.0 . .
C1 C18 H18B 109.0 . .
N6 C18 H18B 109.0 . .
H18A C18 H18B 107.8 . .
N2 C19 C20 112.6(6) . .
N2 C19 H19A 109.1 . .
C20 C19 H19A 109.1 . .
N2 C19 H19B 109.1 . .
C20 C19 H19B 109.1 . .
H19A C19 H19B 107.8 . .
N7 C20 C21 122.9(7) . .
N7 C20 C19 116.9(6) . .
C21 C20 C19 120.1(7) . .
C22 C21 C20 120.3(7) . .
C22 C21 H21 119.8 . .
C20 C21 H21 119.8 . .
C21 C22 C23 118.0(7) . .
C21 C22 H22 121.0 . .
C23 C22 H22 121.0 . .
C24 C23 C22 119.1(7) . .
C24 C23 H23 120.4 . .
C22 C23 H23 120.4 . .
N7 C24 C23 124.7(7) . .
N7 C24 H24 117.6 . .
C23 C24 H24 117.6 . .
N3 C25 C26 111.3(6) . .
N3 C25 H25A 109.4 . .
C26 C25 H25A 109.4 . .
N3 C25 H25B 109.4 . .
C26 C25 H25B 109.4 . .
H25A C25 H25B 108.0 . .
N8 C26 C27 122.3(7) . .
N8 C26 C25 117.9(6) . .
C27 C26 C25 119.7(7) . .
C26 C27 C28 118.7(8) . .
C26 C27 H27 120.7 . .
C28 C27 H27 120.7 . .
C29 C28 C27 119.5(7) . .
C29 C28 H28 120.2 . .
C27 C28 H28 120.2 . .
C28 C29 C30 117.9(8) . .
C28 C29 H29 121.0 . .
C30 C29 H29 121.0 . .
N8 C30 C29 124.5(8) . .
N8 C30 H30 117.7 . .
C29 C30 H30 117.7 . .
N5 C31 C32 112.8(6) . .
N5 C31 H31A 109.0 . .
C32 C31 H31A 109.0 . .
N5 C31 H31B 109.0 . .
C32 C31 H31B 109.0 . .
H31A C31 H31B 107.8 . .
N9 C32 C33 123.4(7) . .
N9 C32 C31 117.7(6) . .
C33 C32 C31 118.9(7) . .
C32 C33 C34 118.0(7) . .
C32 C33 H33 121.0 . .
C34 C33 H33 121.0 . .
C35 C34 C33 118.8(7) . .
C35 C34 H34 120.6 . .
C33 C34 H34 120.6 . .
C34 C35 C36 119.6(7) . .
C34 C35 H35 120.2 . .
C36 C35 H35 120.2 . .
N9 C36 C35 122.1(7) . .
N9 C36 H36 118.9 . .
C35 C36 H36 118.9 . .
N6 C37 C38 109.4(7) . .
N6 C37 H37A 109.8 . .
C38 C37 H37A 109.8 . .
N6 C37 H37B 109.8 . .
C38 C37 H37B 109.8 . .
H37A C37 H37B 108.2 . .
C39 C38 N10 123.2(8) . .
C39 C38 C37 120.8(8) . .
N10 C38 C37 116.0(8) . .
C40 C39 C38 117.6(9) . .
C40 C39 H39 121.2 . .
C38 C39 H39 121.2 . .
C39 C40 C41 123.3(9) . .
C39 C40 H40 118.4 . .
C41 C40 H40 118.4 . .
C40 C41 C42 116.1(8) . .
C40 C41 H41 122.0 . .
C42 C41 H41 122.0 . .
N10 C42 C41 126.2(8) . .
N10 C42 H42 116.9 . .
C41 C42 H42 116.9 . .
C1 N1 C5 118.6(6) . .
C1 N1 Pr1 121.1(4) . .
C5 N1 Pr1 120.4(4) . .
O3N N1N O1N 120.8(6) . .
O3N N1N O2N 120.7(6) . .
O1N N1N O2N 118.5(6) . .
C19 N2 C6 108.6(5) . .
C19 N2 C7 107.1(5) . .
C6 N2 C7 108.8(5) . .
C19 N2 Pr1 109.5(4) . .
C6 N2 Pr1 109.8(4) . .
C7 N2 Pr1 112.9(4) . .
O6N N2N O5N 123.6(7) . .
O6N N2N O4N 120.6(7) . .
O5N N2N O4N 115.8(6) . .
C25 N3 C9 108.6(5) . .
C25 N3 C8 107.0(5) . .
C9 N3 C8 109.5(5) . .
C25 N3 Pr1 108.9(4) . .
C9 N3 Pr1 110.7(4) . .
C8 N3 Pr1 112.1(4) . .
O8N N3N O9N 122.9(7) . .
O8N N3N O7N 119.3(6) . 3_655
O9N N3N O7N 117.8(6) . 3_655
C10 N4 C14 118.2(6) . .
C10 N4 Pr1 120.7(4) . .
C14 N4 Pr1 120.1(4) . .
O12N N4N O10N 122.8(6) . .
O12N N4N O11N 121.4(6) . .
O10N N4N O11N 115.8(6) . .
C31 N5 C16 107.6(5) . .
C31 N5 C15 107.7(5) . .
C16 N5 C15 109.7(5) . .
C31 N5 Pr1 109.1(4) . .
C16 N5 Pr1 113.2(4) . .
C15 N5 Pr1 109.4(4) . .
O15N N5N O13N 120.4(6) . .
O15N N5N O14N 121.9(7) . .
O13N N5N O14N 117.8(6) . .
C17 N6 C37 108.7(5) . .
C17 N6 C18 110.9(5) . .
C37 N6 C18 105.3(5) . .
C17 N6 Pr1 112.8(4) . .
C37 N6 Pr1 109.1(4) . .
C18 N6 Pr1 109.7(4) . .
O17N N6N O16N 122.3(6) . 3_766
O17N N6N O18N 121.0(7) . .
O16N N6N O18N 116.7(6) 3_766 .
C24 N7 C20 114.7(6) . .
C24 N7 Pr1 129.8(5) . .
C20 N7 Pr1 113.4(5) . .
C30 N8 C26 116.6(7) . .
C30 N8 Pr1 127.8(5) . .
C26 N8 Pr1 112.3(5) . .
C36 N9 C32 117.7(6) . .
C36 N9 Pr1 126.8(5) . .
C32 N9 Pr1 111.7(4) . .
C42 N10 C38 113.6(7) . .
C42 N10 Pr1 130.3(6) . .
C38 N10 Pr1 114.0(5) . .
N1N O1N Pr2 97.2(4) . .
N1N O2N Pr2 94.8(4) . .
N2N O4N Pr2 96.2(4) . .
N2N O5N Pr2 99.0(4) . .
N3N O7N Pr2 96.7(4) 3_655 .
N3N O9N Pr2 96.7(4) . .
N4N O10N Pr3 98.2(4) . .
N4N O11N Pr3 96.3(4) . .
N5N O13N Pr3 96.8(4) . .
N5N O14N Pr3 97.2(4) . .
N6N O16N Pr3 97.6(4) 3_766 .
N6N O18N Pr3 95.9(4) . .
N4 Pr1 N1 179.11(16) . .
N4 Pr1 N2 116.18(16) . .
N1 Pr1 N2 63.53(16) . .
N4 Pr1 N3 62.78(17) . .
N1 Pr1 N3 117.57(16) . .
N2 Pr1 N3 67.01(16) . .
N4 Pr1 N5 63.97(17) . .
N1 Pr1 N5 115.68(17) . .
N2 Pr1 N5 142.79(16) . .
N3 Pr1 N5 126.75(17) . .
N4 Pr1 N6 117.05(17) . .
N1 Pr1 N6 63.24(17) . .
N2 Pr1 N6 126.76(16) . .
N3 Pr1 N6 143.21(16) . .
N5 Pr1 N6 66.19(17) . .
N4 Pr1 N10 74.37(19) . .
N1 Pr1 N10 106.42(19) . .
N2 Pr1 N10 139.08(17) . .
N3 Pr1 N10 87.54(17) . .
N5 Pr1 N10 78.10(17) . .
N6 Pr1 N10 59.74(18) . .
N4 Pr1 N8 106.52(18) . .
N1 Pr1 N8 74.28(17) . .
N2 Pr1 N8 77.05(17) . .
N3 Pr1 N8 59.34(16) . .
N5 Pr1 N8 140.09(18) . .
N6 Pr1 N8 88.65(16) . .
N10 Pr1 N8 62.26(18) . .
N4 Pr1 N7 72.83(16) . .
N1 Pr1 N7 106.39(16) . .
N2 Pr1 N7 59.47(16) . .
N3 Pr1 N7 77.03(15) . .
N5 Pr1 N7 88.13(16) . .
N6 Pr1 N7 139.67(16) . .
N10 Pr1 N7 147.19(19) . .
N8 Pr1 N7 127.84(16) . .
N4 Pr1 N9 106.58(17) . .
N1 Pr1 N9 72.61(16) . .
N2 Pr1 N9 88.11(16) . .
N3 Pr1 N9 140.05(16) . .
N5 Pr1 N9 59.13(16) . .
N6 Pr1 N9 76.71(16) . .
N10 Pr1 N9 128.59(16) . .
N8 Pr1 N9 146.89(18) . .
N7 Pr1 N9 63.26(15) . .
O5N Pr2 O5N 180.00(17) . 3_655
O5N Pr2 O1N 66.82(16) . .
O5N Pr2 O1N 113.18(16) 3_655 .
O5N Pr2 O1N 113.18(16) . 3_655
O5N Pr2 O1N 66.82(16) 3_655 3_655
O1N Pr2 O1N 180.0(3) . 3_655
O5N Pr2 O7N 69.77(15) . .
O5N Pr2 O7N 110.23(15) 3_655 .
O1N Pr2 O7N 66.89(14) . .
O1N Pr2 O7N 113.11(14) 3_655 .
O5N Pr2 O7N 110.23(15) . 3_655
O5N Pr2 O7N 69.77(15) 3_655 3_655
O1N Pr2 O7N 113.12(14) . 3_655
O1N Pr2 O7N 66.88(14) 3_655 3_655
O7N Pr2 O7N 180.0(4) . 3_655
O5N Pr2 O9N 65.43(15) . 3_655
O5N Pr2 O9N 114.57(15) 3_655 3_655
O1N Pr2 O9N 108.85(15) . 3_655
O1N Pr2 O9N 71.15(15) 3_655 3_655
O7N Pr2 O9N 48.81(15) . 3_655
O7N Pr2 O9N 131.19(15) 3_655 3_655
O5N Pr2 O9N 114.57(15) . .
O5N Pr2 O9N 65.43(15) 3_655 .
O1N Pr2 O9N 71.15(15) . .
O1N Pr2 O9N 108.85(15) 3_655 .
O7N Pr2 O9N 131.19(15) . .
O7N Pr2 O9N 48.81(15) 3_655 .
O9N Pr2 O9N 180.00(19) 3_655 .
O5N Pr2 O4N 131.10(15) . 3_655
O5N Pr2 O4N 48.90(15) 3_655 3_655
O1N Pr2 O4N 113.34(15) . 3_655
O1N Pr2 O4N 66.66(15) 3_655 3_655
O7N Pr2 O4N 66.88(15) . 3_655
O7N Pr2 O4N 113.12(15) 3_655 3_655
O9N Pr2 O4N 69.39(16) 3_655 3_655
O9N Pr2 O4N 110.61(16) . 3_655
O5N Pr2 O4N 48.90(15) . .
O5N Pr2 O4N 131.10(15) 3_655 .
O1N Pr2 O4N 66.66(15) . .
O1N Pr2 O4N 113.34(15) 3_655 .
O7N Pr2 O4N 113.12(15) . .
O7N Pr2 O4N 66.88(15) 3_655 .
O9N Pr2 O4N 110.61(16) 3_655 .
O9N Pr2 O4N 69.39(16) . .
O4N Pr2 O4N 180.0(3) 3_655 .
O5N Pr2 O2N 111.75(16) . .
O5N Pr2 O2N 68.25(16) 3_655 .
O1N Pr2 O2N 49.08(15) . .
O1N Pr2 O2N 130.92(15) 3_655 .
O7N Pr2 O2N 66.22(16) . .
O7N Pr2 O2N 113.78(16) 3_655 .
O9N Pr2 O2N 112.17(15) 3_655 .
O9N Pr2 O2N 67.83(15) . .
O4N Pr2 O2N 69.45(15) 3_655 .
O4N Pr2 O2N 110.55(15) . .
O5N Pr2 O2N 68.25(16) . 3_655
O5N Pr2 O2N 111.75(16) 3_655 3_655
O1N Pr2 O2N 130.92(15) . 3_655
O1N Pr2 O2N 49.08(15) 3_655 3_655
O7N Pr2 O2N 113.78(16) . 3_655
O7N Pr2 O2N 66.22(16) 3_655 3_655
O9N Pr2 O2N 67.83(15) 3_655 3_655
O9N Pr2 O2N 112.17(15) . 3_655
O4N Pr2 O2N 110.55(15) 3_655 3_655
O4N Pr2 O2N 69.45(15) . 3_655
O2N Pr2 O2N 180.00(7) . 3_655
O10N Pr3 O10N 180.000(1) . 3_766
O10N Pr3 O16N 114.42(15) . 3_766
O10N Pr3 O16N 65.58(15) 3_766 3_766
O10N Pr3 O16N 65.58(15) . .
O10N Pr3 O16N 114.42(15) 3_766 .
O16N Pr3 O16N 180.000(1) 3_766 .
O10N Pr3 O11N 49.27(15) . .
O10N Pr3 O11N 130.73(15) 3_766 .
O16N Pr3 O11N 70.39(15) 3_766 .
O16N Pr3 O11N 109.61(15) . .
O10N Pr3 O11N 130.73(15) . 3_766
O10N Pr3 O11N 49.27(15) 3_766 3_766
O16N Pr3 O11N 109.61(15) 3_766 3_766
O16N Pr3 O11N 70.39(15) . 3_766
O11N Pr3 O11N 180.0(2) . 3_766
O10N Pr3 O18N 114.85(14) . .
O10N Pr3 O18N 65.15(14) 3_766 .
O16N Pr3 O18N 49.15(15) 3_766 .
O16N Pr3 O18N 130.85(14) . .
O11N Pr3 O18N 69.82(14) . .
O11N Pr3 O18N 110.18(14) 3_766 .
O10N Pr3 O18N 65.15(14) . 3_766
O10N Pr3 O18N 114.85(14) 3_766 3_766
O16N Pr3 O18N 130.85(14) 3_766 3_766
O16N Pr3 O18N 49.15(15) . 3_766
O11N Pr3 O18N 110.18(14) . 3_766
O11N Pr3 O18N 69.82(14) 3_766 3_766
O18N Pr3 O18N 180.000(1) . 3_766
O10N Pr3 O14N 68.52(15) . 3_766
O10N Pr3 O14N 111.48(15) 3_766 3_766
O16N Pr3 O14N 66.27(15) 3_766 3_766
O16N Pr3 O14N 113.73(15) . 3_766
O11N Pr3 O14N 67.22(15) . 3_766
O11N Pr3 O14N 112.78(15) 3_766 3_766
O18N Pr3 O14N 110.67(14) . 3_766
O18N Pr3 O14N 69.33(14) 3_766 3_766
O10N Pr3 O14N 111.48(15) . .
O10N Pr3 O14N 68.52(15) 3_766 .
O16N Pr3 O14N 113.73(15) 3_766 .
O16N Pr3 O14N 66.27(15) . .
O11N Pr3 O14N 112.78(15) . .
O11N Pr3 O14N 67.22(15) 3_766 .
O18N Pr3 O14N 69.33(14) . .
O18N Pr3 O14N 110.67(14) 3_766 .
O14N Pr3 O14N 180.000(1) 3_766 .
O10N Pr3 O13N 110.34(15) . 3_766
O10N Pr3 O13N 69.66(15) 3_766 3_766
O16N Pr3 O13N 67.43(15) 3_766 3_766
O16N Pr3 O13N 112.57(15) . 3_766
O11N Pr3 O13N 112.25(15) . 3_766
O11N Pr3 O13N 67.75(15) 3_766 3_766
O18N Pr3 O13N 112.28(14) . 3_766
O18N Pr3 O13N 67.72(14) 3_766 3_766
O14N Pr3 O13N 48.18(15) 3_766 3_766
O14N Pr3 O13N 131.82(15) . 3_766
O10N Pr3 O13N 69.66(15) . .
O10N Pr3 O13N 110.34(15) 3_766 .
O16N Pr3 O13N 112.57(15) 3_766 .
O16N Pr3 O13N 67.43(15) . .
O11N Pr3 O13N 67.75(15) . .
O11N Pr3 O13N 112.25(15) 3_766 .
O18N Pr3 O13N 67.72(14) . .
O18N Pr3 O13N 112.28(14) 3_766 .
O14N Pr3 O13N 131.82(15) 3_766 .
O14N Pr3 O13N 48.18(15) . .
O13N Pr3 O13N 180.000(1) 3_766 .

loop_
_geom_bond_atom_site_label_1
_geom_bond_atom_site_label_2
_geom_bond_distance
_geom_bond_site_symmetry_2
C1 N1 1.345(8) .
C1 C2 1.370(9) .
C1 C18 1.491(9) .
C1S N1S 1.138(12) .
C1S C2S 1.415(13) .
C2 C3 1.379(10) .
C2 H2 0.9300 .
C2S H2S1 0.9600 .
C2S H2S2 0.9600 .
C2S H2S3 0.9600 .
C3 C4 1.384(9) .
C3 H3 0.9300 .
C3S N2S 1.147(13) .
C3S C4S 1.435(14) .
C4 C5 1.384(9) .
C4 H4 0.9300 .
C4S H4S1 0.9600 .
C4S H4S2 0.9600 .
C4S H4S3 0.9600 .
C5 N1 1.362(8) .
C5 C6 1.500(9) .
C6 N2 1.484(8) .
C6 H6A 0.9700 .
C6 H6B 0.9700 .
C7 N2 1.505(8) .
C7 C8 1.506(9) .
C7 H7A 0.9700 .
C7 H7B 0.9700 .
C8 N3 1.502(8) .
C8 H8A 0.9700 .
C8 H8B 0.9700 .
C9 N3 1.490(8) .
C9 C10 1.503(9) .
C9 H9A 0.9700 .
C9 H9B 0.9700 .
C10 N4 1.334(8) .
C10 C11 1.392(9) .
C11 C12 1.378(10) .
C11 H11 0.9300 .
C12 C13 1.359(9) .
C12 H12 0.9300 .
C13 C14 1.378(9) .
C13 H13 0.9300 .
C14 N4 1.350(8) .
C14 C15 1.509(9) .
C15 N5 1.497(8) .
C15 H15A 0.9700 .
C15 H15B 0.9700 .
C16 N5 1.496(8) .
C16 C17 1.512(9) .
C16 H16A 0.9700 .
C16 H16B 0.9700 .
C17 N6 1.480(8) .
C17 H17A 0.9700 .
C17 H17B 0.9700 .
C18 N6 1.495(8) .
C18 H18A 0.9700 .
C18 H18B 0.9700 .
C19 N2 1.455(8) .
C19 C20 1.503(9) .
C19 H19A 0.9700 .
C19 H19B 0.9700 .
C20 N7 1.358(8) .
C20 C21 1.387(9) .
C21 C22 1.351(9) .
C21 H21 0.9300 .
C22 C23 1.384(9) .
C22 H22 0.9300 .
C23 C24 1.360(9) .
C23 H23 0.9300 .
C24 N7 1.354(8) .
C24 H24 0.9300 .
C25 N3 1.487(8) .
C25 C26 1.498(10) .
C25 H25A 0.9700 .
C25 H25B 0.9700 .
C26 N8 1.365(9) .
C26 C27 1.380(9) .
C27 C28 1.388(10) .
C27 H27 0.9300 .
C28 C29 1.368(10) .
C28 H28 0.9300 .
C29 C30 1.383(10) .
C29 H29 0.9300 .
C30 N8 1.328(9) .
C30 H30 0.9300 .
C31 N5 1.472(8) .
C31 C32 1.512(9) .
C31 H31A 0.9700 .
C31 H31B 0.9700 .
C32 N9 1.341(8) .
C32 C33 1.379(9) .
C33 C34 1.394(10) .
C33 H33 0.9300 .
C34 C35 1.367(9) .
C34 H34 0.9300 .
C35 C36 1.386(9) .
C35 H35 0.9300 .
C36 N9 1.336(8) .
C36 H36 0.9300 .
C37 N6 1.495(9) .
C37 C38 1.518(11) .
C37 H37A 0.9700 .
C37 H37B 0.9700 .
C38 C39 1.397(11) .
C38 N10 1.443(10) .
C39 C40 1.330(11) .
C39 H39 0.9300 .
C40 C41 1.354(11) .
C40 H40 0.9300 .
C41 C42 1.440(11) .
C41 H41 0.9300 .
C42 N10 1.290(9) .
C42 H42 0.9300 .
N1 Pr1 2.615(5) .
N1N O3N 1.241(7) .
N1N O1N 1.262(7) .
N1N O2N 1.270(7) .
N2 Pr1 2.679(5) .
N2N O6N 1.229(7) .
N2N O5N 1.251(7) .
N2N O4N 1.300(7) .
N3 Pr1 2.686(5) .
N3N O8N 1.234(7) .
N3N O9N 1.252(7) .
N3N O7N 1.276(8) 3_655
N4 Pr1 2.611(6) .
N4N O12N 1.221(7) .
N4N O10N 1.267(7) .
N4N O11N 1.284(7) .
N5 Pr1 2.689(6) .
N5N O15N 1.243(7) .
N5N O13N 1.256(7) .
N5N O14N 1.263(7) .
N6 Pr1 2.693(5) .
N6N O17N 1.239(7) .
N6N O16N 1.272(8) 3_766
N6N O18N 1.274(7) .
N7 Pr1 2.810(5) .
N8 Pr1 2.788(6) .
N9 Pr1 2.845(5) .
N10 Pr1 2.769(6) .
O1N Pr2 2.597(5) .
O2N Pr2 2.642(5) .
O4N Pr2 2.626(5) .
O5N Pr2 2.596(5) .
O7N N3N 1.276(8) 3_655
O7N Pr2 2.611(5) .
O9N Pr2 2.625(5) .
O10N Pr3 2.577(5) .
O11N Pr3 2.608(4) .
O13N Pr3 2.648(5) .
O14N Pr3 2.635(5) .
O16N N6N 1.272(8) 3_766
O16N Pr3 2.588(5) .
O18N Pr3 2.623(4) .
Pr2 O5N 2.596(5) 3_655
Pr2 O1N 2.597(5) 3_655
Pr2 O7N 2.611(5) 3_655
Pr2 O9N 2.625(5) 3_655
Pr2 O4N 2.626(5) 3_655
Pr2 O2N 2.642(5) 3_655
Pr3 O10N 2.577(5) 3_766
Pr3 O16N 2.588(5) 3_766
Pr3 O11N 2.608(4) 3_766
Pr3 O18N 2.623(4) 3_766
Pr3 O14N 2.635(5) 3_766
Pr3 O13N 2.648(5) 3_766

loop_
_geom_torsion_atom_site_label_1
_geom_torsion_atom_site_label_2
_geom_torsion_atom_site_label_3
_geom_torsion_atom_site_label_4
_geom_torsion
_geom_torsion_site_symmetry_1
_geom_torsion_site_symmetry_4
N1 C1 C2 C3 2.9(11) . .
C18 C1 C2 C3 -175.6(7) . .
C1 C2 C3 C4 -3.3(12) . .
C2 C3 C4 C5 0.9(12) . .
C3 C4 C5 N1 2.0(11) . .
C3 C4 C5 C6 -178.0(7) . .
N1 C5 C6 N2 34.7(8) . .
C4 C5 C6 N2 -145.3(7) . .
N2 C7 C8 N3 56.5(7) . .
N3 C9 C10 N4 24.0(8) . .
N3 C9 C10 C11 -158.2(6) . .
N4 C10 C11 C12 1.0(10) . .
C9 C10 C11 C12 -176.8(6) . .
C10 C11 C12 C13 -1.4(10) . .
C11 C12 C13 C14 1.4(10) . .
C12 C13 C14 N4 -1.1(11) . .
C12 C13 C14 C15 -179.4(6) . .
N4 C14 C15 N5 41.8(8) . .
C13 C14 C15 N5 -139.8(6) . .
N5 C16 C17 N6 57.1(8) . .
N1 C1 C18 N6 32.0(9) . .
C2 C1 C18 N6 -149.5(6) . .
N2 C19 C20 N7 22.0(8) . .
N2 C19 C20 C21 -156.8(6) . .
N7 C20 C21 C22 -1.4(11) . .
C19 C20 C21 C22 177.5(7) . .
C20 C21 C22 C23 -2.6(11) . .
C21 C22 C23 C24 3.5(11) . .
C22 C23 C24 N7 -0.6(11) . .
N3 C25 C26 N8 17.3(9) . .
N3 C25 C26 C27 -162.3(6) . .
N8 C26 C27 C28 -2.7(11) . .
C25 C26 C27 C28 176.8(7) . .
C26 C27 C28 C29 -3.1(11) . .
C27 C28 C29 C30 5.0(11) . .
C28 C29 C30 N8 -1.4(12) . .
N5 C31 C32 N9 16.4(9) . .
N5 C31 C32 C33 -164.0(6) . .
N9 C32 C33 C34 -0.6(11) . .
C31 C32 C33 C34 179.8(6) . .
C32 C33 C34 C35 -4.0(10) . .
C33 C34 C35 C36 3.4(10) . .
C34 C35 C36 N9 1.9(11) . .
N6 C37 C38 C39 -153.3(7) . .
N6 C37 C38 N10 26.3(9) . .
N10 C38 C39 C40 0.8(13) . .
C37 C38 C39 C40 -179.7(8) . .
C38 C39 C40 C41 -2.8(13) . .
C39 C40 C41 C42 2.1(13) . .
C40 C41 C42 N10 0.8(13) . .
C2 C1 N1 C5 0.0(10) . .
C18 C1 N1 C5 178.5(6) . .
C2 C1 N1 Pr1 -179.4(5) . .
C18 C1 N1 Pr1 -0.9(8) . .
C4 C5 N1 C1 -2.4(10) . .
C6 C5 N1 C1 177.5(6) . .
C4 C5 N1 Pr1 177.0(5) . .
C6 C5 N1 Pr1 -3.1(8) . .
C20 C19 N2 C6 -174.1(5) . .
C20 C19 N2 C7 68.5(7) . .
C20 C19 N2 Pr1 -54.2(6) . .
C5 C6 N2 C19 72.8(7) . .
C5 C6 N2 C7 -170.9(6) . .
C5 C6 N2 Pr1 -46.9(6) . .
C8 C7 N2 C19 -160.6(5) . .
C8 C7 N2 C6 82.2(7) . .
C8 C7 N2 Pr1 -40.0(6) . .
C26 C25 N3 C9 -173.4(6) . .
C26 C25 N3 C8 68.5(7) . .
C26 C25 N3 Pr1 -52.8(6) . .
C10 C9 N3 C25 77.7(7) . .
C10 C9 N3 C8 -165.9(5) . .
C10 C9 N3 Pr1 -41.8(6) . .
C7 C8 N3 C25 -162.0(6) . .
C7 C8 N3 C9 80.5(7) . .
C7 C8 N3 Pr1 -42.8(6) . .
C11 C10 N4 C14 -0.5(10) . .
C9 C10 N4 C14 177.3(6) . .
C11 C10 N4 Pr1 -169.5(5) . .
C9 C10 N4 Pr1 8.3(8) . .
C13 C14 N4 C10 0.6(10) . .
C15 C14 N4 C10 179.0(6) . .
C13 C14 N4 Pr1 169.6(5) . .
C15 C14 N4 Pr1 -12.0(8) . .
C32 C31 N5 C16 70.8(7) . .
C32 C31 N5 C15 -171.0(5) . .
C32 C31 N5 Pr1 -52.4(6) . .
C17 C16 N5 C31 -161.1(6) . .
C17 C16 N5 C15 82.0(7) . .
C17 C16 N5 Pr1 -40.4(7) . .
C14 C15 N5 C31 70.1(7) . .
C14 C15 N5 C16 -173.1(6) . .
C14 C15 N5 Pr1 -48.4(6) . .
C16 C17 N6 C37 -164.8(6) . .
C16 C17 N6 C18 80.0(7) . .
C16 C17 N6 Pr1 -43.5(6) . .
C38 C37 N6 C17 65.2(7) . .
C38 C37 N6 C18 -175.9(6) . .
C38 C37 N6 Pr1 -58.2(7) . .
C1 C18 N6 C17 -169.9(5) . .
C1 C18 N6 C37 72.7(7) . .
C1 C18 N6 Pr1 -44.6(6) . .
C23 C24 N7 C20 -3.2(9) . .
C23 C24 N7 Pr1 159.4(5) . .
C21 C20 N7 C24 4.1(9) . .
C19 C20 N7 C24 -174.8(6) . .
C21 C20 N7 Pr1 -161.3(5) . .
C19 C20 N7 Pr1 19.8(7) . .
C29 C30 N8 C26 -4.2(11) . .
C29 C30 N8 Pr1 153.5(6) . .
C27 C26 N8 C30 6.2(11) . .
C25 C26 N8 C30 -173.3(6) . .
C27 C26 N8 Pr1 -154.9(6) . .
C25 C26 N8 Pr1 25.6(8) . .
C35 C36 N9 C32 -6.3(10) . .
C35 C36 N9 Pr1 149.6(5) . .
C33 C32 N9 C36 5.7(10) . .
C31 C32 N9 C36 -174.7(6) . .
C33 C32 N9 Pr1 -153.8(6) . .
C31 C32 N9 Pr1 25.8(7) . .
C41 C42 N10 C38 -2.6(11) . .
C41 C42 N10 Pr1 159.4(6) . .
C39 C38 N10 C42 1.8(11) . .
C37 C38 N10 C42 -177.8(7) . .
C39 C38 N10 Pr1 -163.3(6) . .
C37 C38 N10 Pr1 17.2(9) . .
O3N N1N O1N Pr2 175.0(5) . .
O2N N1N O1N Pr2 -6.8(6) . .
O3N N1N O2N Pr2 -175.1(5) . .
O1N N1N O2N Pr2 6.7(6) . .
O6N N2N O4N Pr2 -179.4(5) . .
O5N N2N O4N Pr2 1.1(6) . .
O6N N2N O5N Pr2 179.4(6) . .
O4N N2N O5N Pr2 -1.1(6) . .
O8N N3N O9N Pr2 179.9(6) . .
O7N N3N O9N Pr2 0.4(6) 3_655 .
O12N N4N O10N Pr3 173.1(6) . .
O11N N4N O10N Pr3 -6.6(6) . .
O12N N4N O11N Pr3 -173.2(6) . .
O10N N4N O11N Pr3 6.5(6) . .
O15N N5N O13N Pr3 179.7(6) . .
O14N N5N O13N Pr3 0.9(6) . .
O15N N5N O14N Pr3 -179.7(6) . .
O13N N5N O14N Pr3 -0.9(6) . .
O17N N6N O18N Pr3 -172.2(5) . .
O16N N6N O18N Pr3 7.9(6) 3_766 .
C10 N4 Pr1 N1 91(11) . .
C14 N4 Pr1 N1 -78(11) . .
C10 N4 Pr1 N2 19.9(5) . .
C14 N4 Pr1 N2 -148.9(5) . .
C10 N4 Pr1 N3 -22.2(4) . .
C14 N4 Pr1 N3 169.0(5) . .
C10 N4 Pr1 N5 158.3(5) . .
C14 N4 Pr1 N5 -10.5(5) . .
C10 N4 Pr1 N6 -160.6(4) . .
C14 N4 Pr1 N6 30.6(5) . .
C10 N4 Pr1 N10 -117.5(5) . .
C14 N4 Pr1 N10 73.7(5) . .
C10 N4 Pr1 N8 -63.5(5) . .
C14 N4 Pr1 N8 127.7(5) . .
C10 N4 Pr1 N7 61.8(5) . .
C14 N4 Pr1 N7 -107.0(5) . .
C10 N4 Pr1 N9 116.1(5) . .
C14 N4 Pr1 N9 -52.7(5) . .
C1 N1 Pr1 N4 92(11) . .
C5 N1 Pr1 N4 -87(11) . .
C1 N1 Pr1 N2 163.6(5) . .
C5 N1 Pr1 N2 -15.8(5) . .
C1 N1 Pr1 N3 -155.2(4) . .
C5 N1 Pr1 N3 25.5(5) . .
C1 N1 Pr1 N5 25.2(5) . .
C5 N1 Pr1 N5 -154.2(5) . .
C1 N1 Pr1 N6 -16.7(4) . .
C5 N1 Pr1 N6 163.9(5) . .
C1 N1 Pr1 N10 -59.2(5) . .
C5 N1 Pr1 N10 121.4(5) . .
C1 N1 Pr1 N8 -113.3(5) . .
C5 N1 Pr1 N8 67.3(5) . .
C1 N1 Pr1 N7 121.2(5) . .
C5 N1 Pr1 N7 -58.2(5) . .
C1 N1 Pr1 N9 66.9(5) . .
C5 N1 Pr1 N9 -112.5(5) . .
C19 N2 Pr1 N4 91.4(4) . .
C6 N2 Pr1 N4 -149.4(4) . .
C7 N2 Pr1 N4 -27.8(5) . .
C19 N2 Pr1 N1 -87.6(4) . .
C6 N2 Pr1 N1 31.5(4) . .
C7 N2 Pr1 N1 153.2(4) . .
C19 N2 Pr1 N3 131.8(4) . .
C6 N2 Pr1 N3 -109.1(4) . .
C7 N2 Pr1 N3 12.6(4) . .
C19 N2 Pr1 N5 10.7(5) . .
C6 N2 Pr1 N5 129.9(4) . .
C7 N2 Pr1 N5 -108.5(4) . .
C19 N2 Pr1 N6 -88.0(4) . .
C6 N2 Pr1 N6 31.2(5) . .
C7 N2 Pr1 N6 152.8(4) . .
C19 N2 Pr1 N10 -172.3(4) . .
C6 N2 Pr1 N10 -53.2(5) . .
C7 N2 Pr1 N10 68.5(5) . .
C19 N2 Pr1 N8 -166.3(4) . .
C6 N2 Pr1 N8 -47.1(4) . .
C7 N2 Pr1 N8 74.5(4) . .
C19 N2 Pr1 N7 43.7(4) . .
C6 N2 Pr1 N7 162.8(4) . .
C7 N2 Pr1 N7 -75.6(4) . .
C19 N2 Pr1 N9 -16.1(4) . .
C6 N2 Pr1 N9 103.0(4) . .
C7 N2 Pr1 N9 -135.3(4) . .
C25 N3 Pr1 N4 -87.4(4) . .
C9 N3 Pr1 N4 31.9(4) . .
C8 N3 Pr1 N4 154.5(5) . .
C25 N3 Pr1 N1 93.6(4) . .
C9 N3 Pr1 N1 -147.1(4) . .
C8 N3 Pr1 N1 -24.6(5) . .
C25 N3 Pr1 N2 133.4(5) . .
C9 N3 Pr1 N2 -107.3(4) . .
C8 N3 Pr1 N2 15.3(4) . .
C25 N3 Pr1 N5 -86.9(4) . .
C9 N3 Pr1 N5 32.4(5) . .
C8 N3 Pr1 N5 155.0(4) . .
C25 N3 Pr1 N6 12.2(6) . .
C9 N3 Pr1 N6 131.5(4) . .
C8 N3 Pr1 N6 -105.9(4) . .
C25 N3 Pr1 N10 -13.7(4) . .
C9 N3 Pr1 N10 105.6(4) . .
C8 N3 Pr1 N10 -131.8(4) . .
C25 N3 Pr1 N8 45.2(4) . .
C9 N3 Pr1 N8 164.5(5) . .
C8 N3 Pr1 N8 -72.9(4) . .
C25 N3 Pr1 N7 -164.5(5) . .
C9 N3 Pr1 N7 -45.2(4) . .
C8 N3 Pr1 N7 77.4(4) . .
C25 N3 Pr1 N9 -170.8(4) . .
C9 N3 Pr1 N9 -51.5(5) . .
C8 N3 Pr1 N9 71.1(5) . .
C31 N5 Pr1 N4 -87.1(4) . .
C16 N5 Pr1 N4 153.1(5) . .
C15 N5 Pr1 N4 30.4(4) . .
C31 N5 Pr1 N1 92.0(4) . .
C16 N5 Pr1 N1 -27.9(5) . .
C15 N5 Pr1 N1 -150.5(4) . .
C31 N5 Pr1 N2 12.6(5) . .
C16 N5 Pr1 N2 -107.2(4) . .
C15 N5 Pr1 N2 130.2(4) . .
C31 N5 Pr1 N3 -87.6(4) . .
C16 N5 Pr1 N3 152.6(4) . .
C15 N5 Pr1 N3 29.9(5) . .
C31 N5 Pr1 N6 132.6(4) . .
C16 N5 Pr1 N6 12.8(4) . .
C15 N5 Pr1 N6 -109.8(4) . .
C31 N5 Pr1 N10 -165.4(4) . .
C16 N5 Pr1 N10 74.8(4) . .
C15 N5 Pr1 N10 -47.8(4) . .
C31 N5 Pr1 N8 -171.9(4) . .
C16 N5 Pr1 N8 68.2(5) . .
C15 N5 Pr1 N8 -54.4(5) . .
C31 N5 Pr1 N7 -15.4(4) . .
C16 N5 Pr1 N7 -135.2(4) . .
C15 N5 Pr1 N7 102.2(4) . .
C31 N5 Pr1 N9 44.3(4) . .
C16 N5 Pr1 N9 -75.5(4) . .
C15 N5 Pr1 N9 161.9(5) . .
C17 N6 Pr1 N4 -24.3(5) . .
C37 N6 Pr1 N4 96.6(4) . .
C18 N6 Pr1 N4 -148.5(4) . .
C17 N6 Pr1 N1 154.7(5) . .
C37 N6 Pr1 N1 -84.3(4) . .
C18 N6 Pr1 N1 30.5(4) . .
C17 N6 Pr1 N2 155.1(4) . .
C37 N6 Pr1 N2 -84.0(5) . .
C18 N6 Pr1 N2 30.9(5) . .
C17 N6 Pr1 N3 -104.3(5) . .
C37 N6 Pr1 N3 16.7(6) . .
C18 N6 Pr1 N3 131.6(4) . .
C17 N6 Pr1 N5 15.9(4) . .
C37 N6 Pr1 N5 136.8(5) . .
C18 N6 Pr1 N5 -108.3(4) . .
C17 N6 Pr1 N10 -73.9(4) . .
C37 N6 Pr1 N10 47.0(4) . .
C18 N6 Pr1 N10 161.9(5) . .
C17 N6 Pr1 N8 -132.2(4) . .
C37 N6 Pr1 N8 -11.3(5) . .
C18 N6 Pr1 N8 103.6(4) . .
C17 N6 Pr1 N7 70.8(5) . .
C37 N6 Pr1 N7 -168.3(4) . .
C18 N6 Pr1 N7 -53.4(5) . .
C17 N6 Pr1 N9 77.7(4) . .
C37 N6 Pr1 N9 -161.3(5) . .
C18 N6 Pr1 N9 -46.5(4) . .
C42 N10 Pr1 N4 29.0(7) . .
C38 N10 Pr1 N4 -169.1(5) . .
C42 N10 Pr1 N1 -151.5(7) . .
C38 N10 Pr1 N1 10.5(5) . .
C42 N10 Pr1 N2 -83.1(8) . .
C38 N10 Pr1 N2 78.8(6) . .
C42 N10 Pr1 N3 -33.4(7) . .
C38 N10 Pr1 N3 128.5(5) . .
C42 N10 Pr1 N5 95.0(7) . .
C38 N10 Pr1 N5 -103.1(5) . .
C42 N10 Pr1 N6 164.2(7) . .
C38 N10 Pr1 N6 -33.8(5) . .
C42 N10 Pr1 N8 -89.8(7) . .
C38 N10 Pr1 N8 72.2(5) . .
C42 N10 Pr1 N7 27.8(8) . .
C38 N10 Pr1 N7 -170.2(5) . .
C42 N10 Pr1 N9 127.9(6) . .
C38 N10 Pr1 N9 -70.1(6) . .
C30 N8 Pr1 N4 -153.3(6) . .
C26 N8 Pr1 N4 5.2(5) . .
C30 N8 Pr1 N1 27.1(6) . .
C26 N8 Pr1 N1 -174.4(5) . .
C30 N8 Pr1 N2 92.9(6) . .
C26 N8 Pr1 N2 -108.6(5) . .
C30 N8 Pr1 N3 163.6(7) . .
C26 N8 Pr1 N3 -37.8(4) . .
C30 N8 Pr1 N5 -84.3(7) . .
C26 N8 Pr1 N5 74.2(5) . .
C30 N8 Pr1 N6 -35.4(6) . .
C26 N8 Pr1 N6 123.1(5) . .
C30 N8 Pr1 N10 -91.6(6) . .
C26 N8 Pr1 N10 67.0(5) . .
C30 N8 Pr1 N7 125.9(6) . .
C26 N8 Pr1 N7 -75.6(5) . .
C30 N8 Pr1 N9 27.4(8) . .
C26 N8 Pr1 N9 -174.1(4) . .
C24 N7 Pr1 N4 27.4(5) . .
C20 N7 Pr1 N4 -169.9(5) . .
C24 N7 Pr1 N1 -152.1(5) . .
C20 N7 Pr1 N1 10.6(4) . .
C24 N7 Pr1 N2 163.4(6) . .
C20 N7 Pr1 N2 -33.9(4) . .
C24 N7 Pr1 N3 92.6(5) . .
C20 N7 Pr1 N3 -104.7(4) . .
C24 N7 Pr1 N5 -35.9(5) . .
C20 N7 Pr1 N5 126.9(4) . .
C24 N7 Pr1 N6 -84.4(6) . .
C20 N7 Pr1 N6 78.3(5) . .
C24 N7 Pr1 N10 28.6(7) . .
C20 N7 Pr1 N10 -168.7(4) . .
C24 N7 Pr1 N8 125.3(5) . .
C20 N7 Pr1 N8 -72.0(5) . .
C24 N7 Pr1 N9 -91.9(5) . .
C20 N7 Pr1 N9 70.8(4) . .
C36 N9 Pr1 N4 -150.2(6) . .
C32 N9 Pr1 N4 7.0(5) . .
C36 N9 Pr1 N1 29.4(5) . .
C32 N9 Pr1 N1 -173.4(5) . .
C36 N9 Pr1 N2 -33.4(6) . .
C32 N9 Pr1 N2 123.8(5) . .
C36 N9 Pr1 N3 -83.0(6) . .
C32 N9 Pr1 N3 74.2(5) . .
C36 N9 Pr1 N5 165.2(6) . .
C32 N9 Pr1 N5 -37.7(4) . .
C36 N9 Pr1 N6 95.2(6) . .
C32 N9 Pr1 N6 -107.7(5) . .
C36 N9 Pr1 N10 126.8(6) . .
C32 N9 Pr1 N10 -76.0(5) . .
C36 N9 Pr1 N8 29.2(7) . .
C32 N9 Pr1 N8 -173.7(4) . .
C36 N9 Pr1 N7 -89.9(6) . .
C32 N9 Pr1 N7 67.3(4) . .
N2N O5N Pr2 O5N 83(15) . 3_655
N2N O5N Pr2 O1N -77.9(4) . .
N2N O5N Pr2 O1N 102.1(4) . 3_655
N2N O5N Pr2 O7N -150.6(4) . .
N2N O5N Pr2 O7N 29.4(4) . 3_655
N2N O5N Pr2 O9N 156.5(4) . 3_655
N2N O5N Pr2 O9N -23.5(4) . .
N2N O5N Pr2 O4N -179.3(3) . 3_655
N2N O5N Pr2 O4N 0.7(3) . .
N2N O5N Pr2 O2N -98.2(4) . .
N2N O5N Pr2 O2N 81.8(4) . 3_655
N1N O1N Pr2 O5N -151.0(4) . .
N1N O1N Pr2 O5N 29.0(4) . 3_655
N1N O1N Pr2 O1N -41(100) . 3_655
N1N O1N Pr2 O7N -74.1(4) . .
N1N O1N Pr2 O7N 105.9(4) . 3_655
N1N O1N Pr2 O9N -99.6(4) . 3_655
N1N O1N Pr2 O9N 80.4(4) . .
N1N O1N Pr2 O4N -24.5(4) . 3_655
N1N O1N Pr2 O4N 155.5(4) . .
N1N O1N Pr2 O2N 3.8(3) . .
N1N O1N Pr2 O2N -176.2(3) . 3_655
N3N O7N Pr2 O5N -74.8(4) 3_655 .
N3N O7N Pr2 O5N 105.2(4) 3_655 3_655
N3N O7N Pr2 O1N -147.4(4) 3_655 .
N3N O7N Pr2 O1N 32.6(4) 3_655 3_655
N3N O7N Pr2 O7N 7(100) 3_655 3_655
N3N O7N Pr2 O9N -0.2(4) 3_655 3_655
N3N O7N Pr2 O9N 179.8(4) 3_655 .
N3N O7N Pr2 O4N 82.0(4) 3_655 3_655
N3N O7N Pr2 O4N -98.0(4) 3_655 .
N3N O7N Pr2 O2N 158.8(4) 3_655 .
N3N O7N Pr2 O2N -21.2(4) 3_655 3_655
N3N O9N Pr2 O5N 95.8(4) . .
N3N O9N Pr2 O5N -84.2(4) . 3_655
N3N O9N Pr2 O1N 148.0(4) . .
N3N O9N Pr2 O1N -32.0(4) . 3_655
N3N O9N Pr2 O7N 179.8(4) . .
N3N O9N Pr2 O7N -0.2(4) . 3_655
N3N O9N Pr2 O9N -30(100) . 3_655
N3N O9N Pr2 O4N -103.4(4) . 3_655
N3N O9N Pr2 O4N 76.6(4) . .
N3N O9N Pr2 O2N -159.5(4) . .
N3N O9N Pr2 O2N 20.5(4) . 3_655
N2N O4N Pr2 O5N -0.6(3) . .
N2N O4N Pr2 O5N 179.4(3) . 3_655
N2N O4N Pr2 O1N 78.3(4) . .
N2N O4N Pr2 O1N -101.7(4) . 3_655
N2N O4N Pr2 O7N 28.7(4) . .
N2N O4N Pr2 O7N -151.3(4) . 3_655
N2N O4N Pr2 O9N -24.1(4) . 3_655
N2N O4N Pr2 O9N 155.9(4) . .
N2N O4N Pr2 O4N -58(100) . 3_655
N2N O4N Pr2 O2N 100.8(4) . .
N2N O4N Pr2 O2N -79.2(4) . 3_655
N1N O2N Pr2 O5N 21.2(4) . .
N1N O2N Pr2 O5N -158.8(4) . 3_655
N1N O2N Pr2 O1N -3.8(3) . .
N1N O2N Pr2 O1N 176.2(3) . 3_655
N1N O2N Pr2 O7N 75.5(4) . .
N1N O2N Pr2 O7N -104.5(4) . 3_655
N1N O2N Pr2 O9N 92.5(4) . 3_655
N1N O2N Pr2 O9N -87.5(4) . .
N1N O2N Pr2 O4N 148.5(4) . 3_655
N1N O2N Pr2 O4N -31.5(4) . .
N1N O2N Pr2 O2N 143(100) . 3_655
N4N O10N Pr3 O10N -147(20) . 3_766
N4N O10N Pr3 O16N -24.8(4) . 3_766
N4N O10N Pr3 O16N 155.2(4) . .
N4N O10N Pr3 O11N 3.9(4) . .
N4N O10N Pr3 O11N -176.1(4) . 3_766
N4N O10N Pr3 O18N 29.7(4) . .
N4N O10N Pr3 O18N -150.3(4) . 3_766
N4N O10N Pr3 O14N -74.0(4) . 3_766
N4N O10N Pr3 O14N 106.0(4) . .
N4N O10N Pr3 O13N -98.5(4) . 3_766
N4N O10N Pr3 O13N 81.5(4) . .
N6N O16N Pr3 O10N 72.8(4) 3_766 .
N6N O16N Pr3 O10N -107.2(4) 3_766 3_766
N6N O16N Pr3 O16N -97(100) 3_766 3_766
N6N O16N Pr3 O11N 95.5(4) 3_766 .
N6N O16N Pr3 O11N -84.5(4) 3_766 3_766
N6N O16N Pr3 O18N 175.4(3) 3_766 .
N6N O16N Pr3 O18N -4.6(3) 3_766 3_766
N6N O16N Pr3 O14N 22.5(4) 3_766 3_766
N6N O16N Pr3 O14N -157.5(4) 3_766 .
N6N O16N Pr3 O13N -30.1(4) 3_766 3_766
N6N O16N Pr3 O13N 149.9(4) 3_766 .
N4N O11N Pr3 O10N -3.8(4) . .
N4N O11N Pr3 O10N 176.2(4) . 3_766
N4N O11N Pr3 O16N 148.6(4) . 3_766
N4N O11N Pr3 O16N -31.4(4) . .
N4N O11N Pr3 O11N 27(54) . 3_766
N4N O11N Pr3 O18N -158.9(4) . .
N4N O11N Pr3 O18N 21.1(4) . 3_766
N4N O11N Pr3 O14N 76.8(4) . 3_766
N4N O11N Pr3 O14N -103.2(4) . .
N4N O11N Pr3 O13N 94.4(4) . 3_766
N4N O11N Pr3 O13N -85.6(4) . .
N6N O18N Pr3 O10N -106.2(4) . .
N6N O18N Pr3 O10N 73.8(4) . 3_766
N6N O18N Pr3 O16N -4.6(3) . 3_766
N6N O18N Pr3 O16N 175.4(3) . .
N6N O18N Pr3 O11N -85.7(4) . .
N6N O18N Pr3 O11N 94.3(4) . 3_766
N6N O18N Pr3 O18N -108(25) . 3_766
N6N O18N Pr3 O14N -31.1(4) . 3_766
N6N O18N Pr3 O14N 148.9(4) . .
N6N O18N Pr3 O13N 20.9(4) . 3_766
N6N O18N Pr3 O13N -159.1(4) . .
N5N O14N Pr3 O10N -30.9(4) . .
N5N O14N Pr3 O10N 149.1(4) . 3_766
N5N O14N Pr3 O16N 100.3(4) . 3_766
N5N O14N Pr3 O16N -79.7(4) . .
N5N O14N Pr3 O11N 22.6(4) . .
N5N O14N Pr3 O11N -157.4(4) . 3_766
N5N O14N Pr3 O18N 78.6(4) . .
N5N O14N Pr3 O18N -101.4(4) . 3_766
N5N O14N Pr3 O14N -100(100) . 3_766
N5N O14N Pr3 O13N -179.5(3) . 3_766
N5N O14N Pr3 O13N 0.5(3) . .
N5N O13N Pr3 O10N 148.3(4) . .
N5N O13N Pr3 O10N -31.7(4) . 3_766
N5N O13N Pr3 O16N -102.8(4) . 3_766
N5N O13N Pr3 O16N 77.2(4) . .
N5N O13N Pr3 O11N -158.6(4) . .
N5N O13N Pr3 O11N 21.4(4) . 3_766
N5N O13N Pr3 O18N -82.2(4) . .
N5N O13N Pr3 O18N 97.8(4) . 3_766
N5N O13N Pr3 O14N 179.5(3) . 3_766
N5N O13N Pr3 O14N -0.5(3) . .
N5N O13N Pr3 O13N 31(100) . 3_766
